data_7019688
loop_
_publ_author_name
'Zhang, Chun-Jing'
'Pang, Hai-Jun'
'Tang, Qun'
'Chen, Ya-Guang'

_publ_section_title
;
 A feasible route to approach 3D POM-based hybrids: utilizing substituted
 or reduced Keggin anions with high charge density.
;
_journal_issue 31
_journal_name_full 'Dalton transactions (Cambridge, England : 2003)'
_journal_page_first 9365
_journal_page_last 9372
_journal_paper_doi 10.1039/c2dt30152k
_journal_volume 41
_journal_year 2012
_chemical_formula_sum 'C28 H48 Ag5 Cu N24 O43 P W11'
_chemical_formula_weight 4064.95
_chemical_name_systematic
;
?
;
_space_group_IT_number 2
_symmetry_cell_setting triclinic
_symmetry_space_group_name_Hall '-P 1'
_symmetry_space_group_name_H-M 'P -1'
_atom_sites_solution_hydrogens geom
_atom_sites_solution_primary direct
_atom_sites_solution_secondary difmap
_audit_creation_method SHELXL-97
_cell_angle_alpha 65.398(2)
_cell_angle_beta 70.044(2)
_cell_angle_gamma 73.417(2)
_cell_formula_units_Z 1
_cell_length_a 10.938(1)
_cell_length_b 13.874(2)
_cell_length_c 13.929(2)
_cell_measurement_reflns_used 1822
_cell_measurement_temperature 293(2)
_cell_measurement_theta_max 25.87
_cell_measurement_theta_min 3.07
_cell_volume 1780.9(4)
_computing_cell_refinement 'Bruker SMART'
_computing_data_collection 'Bruker SMART'
_computing_data_reduction 'Bruker SAINT'
_computing_molecular_graphics 'Bruker SHELXTL'
_computing_publication_material 'Bruker SHELXTL'
_computing_structure_refinement 'SHELXL-97 (Sheldrick, 1997)'
_computing_structure_solution 'SHELXS-97 (Sheldrick, 1990)'
_diffrn_ambient_temperature 293(2)
_diffrn_measured_fraction_theta_full 0.982
_diffrn_measured_fraction_theta_max 0.969
_diffrn_measurement_device_type 'CCD area detector'
_diffrn_measurement_method 'phi and omega scans'
_diffrn_radiation_monochromator graphite
_diffrn_radiation_source 'fine-focus sealed tube'
_diffrn_radiation_type MoK\\a
_diffrn_radiation_wavelength 0.71069
_diffrn_reflns_av_R_equivalents 0.0325
_diffrn_reflns_av_sigmaI/netI 0.0762
_diffrn_reflns_limit_h_max 13
_diffrn_reflns_limit_h_min -12
_diffrn_reflns_limit_k_max 17
_diffrn_reflns_limit_k_min -16
_diffrn_reflns_limit_l_max 16
_diffrn_reflns_limit_l_min -17
_diffrn_reflns_number 10088
_diffrn_reflns_theta_full 25.00
_diffrn_reflns_theta_max 26.64
_diffrn_reflns_theta_min 1.64
_diffrn_standards_decay_% none
_diffrn_standards_interval_count 150
_diffrn_standards_number 2
_exptl_absorpt_coefficient_mu 19.440
_exptl_absorpt_correction_T_max 0.025
_exptl_absorpt_correction_T_min 0.016
_exptl_absorpt_correction_type multi-scan
_exptl_absorpt_process_details 'SADABS (Sheldrick, 1996)'
_exptl_crystal_colour yellow
_exptl_crystal_density_diffrn 3.783
_exptl_crystal_density_method 'not measured'
_exptl_crystal_description cuboid
_exptl_crystal_F_000 1813.0
_exptl_crystal_size_max 0.23
_exptl_crystal_size_mid 0.21
_exptl_crystal_size_min 0.19
_refine_diff_density_max 1.982
_refine_diff_density_min -3.179
_refine_diff_density_rms 0.415
_refine_ls_extinction_method none
_refine_ls_goodness_of_fit_ref 1.097
_refine_ls_hydrogen_treatment constr
_refine_ls_matrix_type full
_refine_ls_number_parameters 494
_refine_ls_number_reflns 7487
_refine_ls_number_restraints 168
_refine_ls_restrained_S_all 1.095
_refine_ls_R_factor_all 0.0935
_refine_ls_R_factor_gt 0.0712
_refine_ls_shift/su_max 0.000
_refine_ls_shift/su_mean 0.000
_refine_ls_structure_factor_coef Fsqd
_refine_ls_weighting_details 'calc w=1/[\\s^2^(Fo^2^)+(0.0690P)^2^+83.3371P] where P=(Fo^2^+2Fc^2^)/3'
_refine_ls_weighting_scheme calc
_refine_ls_wR_factor_gt 0.1644
_refine_ls_wR_factor_ref 0.1759
_reflns_number_gt 5730
_reflns_number_total 7487
_reflns_threshold_expression >2sigma(I)
_cod_data_source_file c2dt30152k.txt
_cod_data_source_block pp
_cod_depositor_comments
;
The following automatic conversions were performed:

'_symmetry_cell_setting' value 'Triclinic' changed to 'triclinic'
according to /home/saulius/struct/CIF-dictionaries/cif_core.dic
dictionary named 'cif_core.dic' version 2.4.1 from 2010-06-29.

Automatic conversion script
Id: cif_fix_values 1891 2012-01-12 08:04:46Z andrius 
;
_cod_original_sg_symbol_H-M 'P-1 '
_cod_database_code 7019688

loop_
_symmetry_equiv_pos_as_xyz
'x, y, z'
'-x, -y, -z'

loop_
_atom_site_label
_atom_site_type_symbol
_atom_site_fract_x
_atom_site_fract_y
_atom_site_fract_z
_atom_site_U_iso_or_equiv
_atom_site_adp_type
_atom_site_occupancy
_atom_site_symmetry_multiplicity
_atom_site_calc_flag
_atom_site_refinement_flags
W1 W 0.55451(9) 0.51525(7) 0.23145(7) 0.0220(2) Uani 1 1 d .
W2 W 0.22318(8) 0.52029(6) 0.22401(6) 0.0183(2) Uani 1 1 d .
W3 W 0.46255(8) 0.28030(6) 0.25116(6) 0.0176(2) Uani 1 1 d .
W4 W 0.58944(9) 0.73441(7) -0.01883(8) 0.0265(2) Uani 1 1 d .
W5 W 0.26092(9) 0.73918(7) -0.02662(8) 0.0224(2) Uani 1 1 d .
W6 W 0.17674(14) 0.50356(11) -0.00505(12) 0.0292(3) Uani 0.50 1 d P
Cu1 Cu 0.17674(14) 0.50356(11) -0.00505(12) 0.0292(3) Uani 0.50 1 d P
Ag1 Ag 0.6544(2) 0.01324(15) -0.00073(15) 0.0397(5) Uani 1 1 d .
Ag2 Ag 0.5000 0.0000 0.5000 0.0704(11) Uani 1 2 d S
Ag3 Ag 1.0700(2) 0.2367(3) -0.94475(18) 0.0679(8) Uani 1 1 d .
P1 P 0.5000 0.5000 0.0000 0.0290(19) Uani 1 2 d S
O1 O 0.484(3) 0.625(2) -0.059(2) 0.015(5) Uiso 0.50 1 d P
O1W O 0.733(3) 0.026(2) 0.483(2) 0.086(8) Uiso 1 1 d .
O2 O 0.635(2) 0.2373(17) 0.1722(16) 0.052(5) Uani 1 1 d U
O2W O 0.887(4) -0.022(3) 0.288(3) 0.125(12) Uiso 1 1 d .
O3 O 0.0000 0.5000 0.0000 0.046(7) Uani 1 2 d S
O4 O 0.548(2) 0.6622(16) 0.1363(18) 0.067(6) Uani 1 1 d U
O5 O 0.146(2) 0.4898(15) 0.1431(17) 0.053(5) Uani 1 1 d U
O6 O 0.4025(19) 0.7767(18) -0.0047(17) 0.054(5) Uani 1 1 d U
O7 O 0.726(2) 0.4841(15) 0.1519(16) 0.057(5) Uani 1 1 d U
O8 O 0.576(3) 0.545(2) 0.046(2) 0.017(6) Uiso 0.50 1 d P
O9 O 0.5389(17) 0.3686(13) 0.2789(16) 0.040(4) Uani 1 1 d U
O10 O 0.212(2) 0.6645(15) 0.1281(16) 0.052(5) Uani 1 1 d U
O11 O 0.7532(19) 0.6461(15) -0.0326(16) 0.054(5) Uani 1 1 d U
O12 O 0.453(2) 0.4651(18) 0.1200(18) 0.006(5) Uiso 0.50 1 d P
O13 O 0.176(2) 0.6528(15) -0.0446(15) 0.048(5) Uani 1 1 d U
O14 O 0.1530(17) 0.8554(13) -0.0430(13) 0.037(4) Uani 1 1 d .
O15 O 0.350(3) 0.549(2) 0.038(2) 0.023(6) Uiso 0.50 1 d P
O16 O 0.3665(18) 0.5464(13) 0.2575(17) 0.045(5) Uani 1 1 d .
O17 O 0.3052(18) 0.3690(14) 0.2764(16) 0.043(4) Uani 1 1 d U
O18 O 0.399(2) 0.2369(18) 0.1680(18) 0.054(5) Uani 1 1 d U
O19 O 0.1008(18) 0.5299(14) 0.3316(15) 0.044(5) Uani 1 1 d U
O20 O 0.444(2) 0.1757(15) 0.3691(16) 0.051(5) Uani 1 1 d U
O21 O 0.6258(18) 0.8475(15) -0.0296(13) 0.040(4) Uani 1 1 d .
O22 O 0.5748(18) 0.5246(14) 0.3400(16) 0.042(5) Uani 1 1 d .
C2 C 0.908(3) -0.192(3) 0.155(3) 0.058(8) Uani 1 1 d U
H2A H 0.9404 -0.1283 0.1123 0.069 Uiso 1 1 calc R
C4 C 1.013(3) 0.209(2) -0.517(2) 0.044(7) Uani 1 1 d U
H4A H 1.1072 0.2015 -0.5253 0.053 Uiso 1 1 calc R
H4B H 0.9840 0.1437 -0.4615 0.053 Uiso 1 1 calc R
C6 C 0.579(3) -0.162(2) 0.234(2) 0.041(7) Uani 1 1 d .
H6A H 0.5770 -0.2133 0.2080 0.049 Uiso 1 1 calc R
C7 C 0.944(3) 0.300(2) -0.477(2) 0.046(7) Uani 1 1 d .
H7A H 0.9579 0.3671 -0.5377 0.055 Uiso 1 1 calc R
H7B H 0.9820 0.2962 -0.4222 0.055 Uiso 1 1 calc R
C8 C 0.795(3) 0.302(2) -0.429(2) 0.042(6) Uani 1 1 d U
H8A H 0.7569 0.3627 -0.4046 0.051 Uiso 1 1 calc R
H8B H 0.7548 0.3113 -0.4851 0.051 Uiso 1 1 calc R
C9 C 0.591(3) -0.018(2) 0.246(2) 0.036(6) Uani 1 1 d U
H9A H 0.5973 0.0538 0.2251 0.043 Uiso 1 1 calc R
C10 C 0.736(3) 0.186(2) -0.232(2) 0.039(6) Uani 1 1 d U
H10A H 0.7299 0.2383 -0.2050 0.046 Uiso 1 1 calc R
C11 C 0.547(3) -0.277(2) 0.4336(18) 0.035(6) Uani 1 1 d .
H11A H 0.5222 -0.3270 0.4143 0.042 Uiso 1 1 calc R
H11B H 0.4777 -0.2626 0.4937 0.042 Uiso 1 1 calc R
C12 C 0.731(3) 0.043(2) -0.246(2) 0.037(6) Uani 1 1 d U
H12A H 0.7189 -0.0272 -0.2277 0.045 Uiso 1 1 calc R
C13 C 0.673(2) -0.327(2) 0.4685(19) 0.033(5) Uani 1 1 d U
H13A H 0.6516 -0.3775 0.5427 0.040 Uiso 1 1 calc R
H13B H 0.7068 -0.2704 0.4706 0.040 Uiso 1 1 calc R
C14 C 0.785(3) -0.386(2) 0.401(2) 0.037(6) Uani 1 1 d U
H14A H 0.8578 -0.4157 0.4353 0.044 Uiso 1 1 calc R
H14B H 0.7546 -0.4449 0.4013 0.044 Uiso 1 1 calc R
N11 N 1.0058(17) 0.2319(16) -0.7813(14) 0.045(6) Uani 1 1 d GU
C3 C 0.8816(18) 0.2287(18) -0.7244(15) 0.055(8) Uani 1 1 d GU
H3A H 0.8125 0.2299 -0.7496 0.066 Uiso 1 1 calc R
N1 N 0.8728(17) 0.2237(17) -0.6255(14) 0.068(8) Uani 1 1 d GU
N4 N 0.9917(16) 0.2238(16) -0.6213(12) 0.043(6) Uani 1 1 d G
C5 C 1.0739(15) 0.2288(16) -0.7175(13) 0.039(6) Uani 1 1 d GU
H5A H 1.1638 0.2300 -0.7370 0.047 Uiso 1 1 calc R
N3 N 0.763(2) 0.1130(19) -0.3511(17) 0.044(6) Uani 1 1 d .
N5 N 0.575(2) -0.0830(17) 0.3457(16) 0.038(5) Uani 1 1 d .
N6 N 0.564(2) -0.1760(16) 0.3389(16) 0.033(5) Uani 1 1 d U
N7 N 0.720(2) 0.0865(17) -0.1730(16) 0.036(5) Uani 1 1 d .
N8 N 0.763(2) 0.2008(15) -0.3343(16) 0.032(5) Uani 1 1 d .
N9 N 0.599(2) -0.0600(17) 0.1746(15) 0.037(5) Uani 1 1 d .
N10 N 0.8359(19) -0.3171(17) 0.2850(16) 0.031(4) Uani 1 1 d U
N12 N 0.876(2) -0.226(2) 0.2616(19) 0.045(6) Uani 1 1 d .
N2 N 0.893(3) -0.252(2) 0.109(2) 0.053(6) Uani 1 1 d U
C1 C 0.847(2) -0.335(2) 0.196(2) 0.035(6) Uani 1 1 d U
H1A H 0.8267 -0.3947 0.1945 0.042 Uiso 1 1 calc R

loop_
_atom_site_aniso_label
_atom_site_aniso_U_11
_atom_site_aniso_U_22
_atom_site_aniso_U_33
_atom_site_aniso_U_23
_atom_site_aniso_U_13
_atom_site_aniso_U_12
W1 0.0259(5) 0.0220(4) 0.0161(4) -0.0067(3) -0.0041(4) -0.0030(4)
W2 0.0171(4) 0.0206(4) 0.0162(4) -0.0056(3) -0.0003(3) -0.0080(3)
W3 0.0200(4) 0.0182(4) 0.0135(4) -0.0046(3) -0.0012(3) -0.0069(3)
W4 0.0206(5) 0.0200(4) 0.0383(5) -0.0160(4) 0.0067(4) -0.0113(4)
W5 0.0190(5) 0.0187(4) 0.0351(5) -0.0132(4) -0.0118(4) 0.0005(3)
W6 0.0191(7) 0.0239(7) 0.0356(8) 0.0027(6) -0.0084(6) -0.0093(6)
Cu1 0.0191(7) 0.0239(7) 0.0356(8) 0.0027(6) -0.0084(6) -0.0093(6)
Ag1 0.0606(14) 0.0340(10) 0.0241(9) -0.0107(8) -0.0066(9) -0.0117(10)
Ag2 0.100(3) 0.0427(19) 0.050(2) 0.0056(16) -0.027(2) -0.009(2)
Ag3 0.0395(13) 0.146(3) 0.0294(11) -0.0424(15) 0.0037(10) -0.0303(15)
P1 0.040(5) 0.019(4) 0.029(4) -0.011(3) -0.010(4) 0.000(4)
O2 0.057(9) 0.065(9) 0.053(8) -0.038(7) -0.011(7) -0.016(7)
O3 0.055(18) 0.042(15) 0.035(14) -0.007(12) 0.001(13) -0.025(13)
O4 0.040(9) 0.042(9) 0.064(10) 0.003(8) 0.011(8) 0.007(8)
O5 0.069(9) 0.042(8) 0.057(9) -0.007(7) -0.026(7) -0.026(7)
O6 0.044(9) 0.079(10) 0.061(9) -0.039(7) -0.015(7) -0.017(7)
O7 0.048(9) 0.036(8) 0.051(9) -0.006(7) 0.013(7) -0.002(7)
O9 0.028(8) 0.032(8) 0.060(10) -0.014(7) -0.010(7) -0.010(6)
O10 0.073(9) 0.048(8) 0.053(9) -0.014(7) -0.030(7) -0.024(7)
O11 0.042(8) 0.038(8) 0.045(8) 0.000(6) 0.010(7) 0.000(7)
O13 0.064(9) 0.045(8) 0.046(8) -0.006(6) -0.034(7) -0.017(7)
O14 0.037(10) 0.033(9) 0.030(9) -0.015(7) -0.005(8) 0.011(8)
O16 0.035(11) 0.021(8) 0.078(14) -0.016(9) -0.017(10) -0.004(7)
O17 0.042(8) 0.041(8) 0.056(8) -0.020(6) -0.022(7) -0.007(6)
O18 0.040(8) 0.072(9) 0.064(9) -0.038(7) -0.011(7) -0.011(7)
O19 0.041(8) 0.039(7) 0.046(8) -0.022(6) 0.016(6) -0.019(6)
O20 0.050(9) 0.044(8) 0.049(8) -0.004(7) -0.016(7) -0.012(7)
O21 0.049(11) 0.057(11) 0.021(8) -0.016(8) 0.012(8) -0.039(9)
O22 0.045(11) 0.044(10) 0.061(12) -0.035(9) -0.030(10) 0.005(8)
C2 0.056(12) 0.057(11) 0.052(11) -0.016(8) -0.005(8) -0.015(8)
C4 0.043(10) 0.056(11) 0.036(10) -0.021(8) -0.013(8) -0.001(8)
C6 0.060(19) 0.029(13) 0.043(15) -0.016(12) -0.031(14) 0.006(12)
C7 0.044(17) 0.045(16) 0.047(17) -0.025(14) 0.009(14) -0.014(13)
C8 0.044(10) 0.044(10) 0.040(10) -0.015(8) -0.012(8) -0.010(8)
C9 0.039(10) 0.034(9) 0.035(9) -0.015(7) -0.007(7) -0.006(7)
C10 0.046(10) 0.039(9) 0.030(9) -0.011(7) -0.006(8) -0.013(8)
C11 0.035(14) 0.039(14) 0.019(11) -0.013(10) 0.006(10) -0.002(11)
C12 0.041(10) 0.035(9) 0.036(9) -0.020(7) -0.001(7) -0.007(7)
C13 0.034(9) 0.039(9) 0.024(8) -0.010(7) -0.008(7) -0.003(7)
C14 0.033(9) 0.033(9) 0.042(10) -0.014(7) -0.010(8) -0.002(7)
N11 0.042(9) 0.055(9) 0.042(9) -0.015(7) -0.008(7) -0.020(7)
C3 0.049(11) 0.059(11) 0.050(11) -0.024(8) 0.002(8) -0.011(8)
N1 0.067(11) 0.077(11) 0.066(11) -0.026(8) -0.023(8) -0.013(8)
N4 0.027(12) 0.074(16) 0.026(11) -0.007(11) 0.000(9) -0.028(11)
C5 0.036(10) 0.046(10) 0.041(10) -0.021(8) -0.010(8) -0.009(8)
N3 0.057(16) 0.051(14) 0.030(12) -0.028(11) -0.005(11) -0.002(12)
N5 0.049(14) 0.037(12) 0.027(11) -0.017(9) -0.003(10) -0.005(10)
N6 0.040(9) 0.037(8) 0.027(8) -0.019(6) -0.009(7) -0.002(7)
N7 0.043(13) 0.035(11) 0.030(11) -0.010(9) -0.003(10) -0.017(10)
N8 0.044(13) 0.028(10) 0.033(11) -0.016(9) -0.015(10) -0.005(9)
N9 0.053(14) 0.046(13) 0.011(9) -0.003(9) -0.011(9) -0.014(11)
N10 0.021(8) 0.047(9) 0.034(8) -0.019(7) -0.010(6) -0.007(7)
N12 0.034(13) 0.068(16) 0.046(14) -0.035(12) 0.007(11) -0.026(12)
N2 0.052(10) 0.067(10) 0.049(10) -0.026(8) -0.012(8) -0.014(8)
C1 0.029(9) 0.041(9) 0.036(9) -0.018(7) -0.010(7) 0.002(7)

loop_
_atom_type_symbol
_atom_type_description
_atom_type_scat_dispersion_real
_atom_type_scat_dispersion_imag
_atom_type_scat_source
C C 0.0033 0.0016 'International Tables Vol C Tables 4.2.6.8 and 6.1.1.4'
H H 0.0000 0.0000 'International Tables Vol C Tables 4.2.6.8 and 6.1.1.4'
N N 0.0061 0.0033 'International Tables Vol C Tables 4.2.6.8 and 6.1.1.4'
O O 0.0106 0.0060 'International Tables Vol C Tables 4.2.6.8 and 6.1.1.4'
P P 0.1023 0.0942 'International Tables Vol C Tables 4.2.6.8 and 6.1.1.4'
Cu Cu 0.3201 1.2651 'International Tables Vol C Tables 4.2.6.8 and 6.1.1.4'
Ag Ag -0.8971 1.1015 'International Tables Vol C Tables 4.2.6.8 and 6.1.1.4'
W W -0.8490 6.8722 'International Tables Vol C Tables 4.2.6.8 and 6.1.1.4'

loop_
_geom_angle_atom_site_label_1
_geom_angle_atom_site_label_2
_geom_angle_atom_site_label_3
_geom_angle
_geom_angle_site_symmetry_1
_geom_angle_site_symmetry_3
O22 W1 O7 103.5(10) . .
O22 W1 O9 103.2(9) . .
O7 W1 O9 88.9(8) . .
O22 W1 O4 100.0(10) . .
O7 W1 O4 89.5(8) . .
O9 W1 O4 156.4(10) . .
O22 W1 O16 101.6(9) . .
O7 W1 O16 154.8(10) . .
O9 W1 O16 86.7(7) . .
O4 W1 O16 84.8(8) . .
O22 W1 O8 160.3(9) . .
O7 W1 O8 65.1(10) . .
O9 W1 O8 92.9(9) . .
O4 W1 O8 65.2(10) . .
O16 W1 O8 90.3(9) . .
O19 W2 O5 103.7(10) . .
O19 W2 O10 101.5(9) . .
O5 W2 O10 89.7(8) . .
O19 W2 O16 100.5(9) . .
O5 W2 O16 155.8(9) . .
O10 W2 O16 86.0(8) . .
O19 W2 O17 102.3(9) . .
O5 W2 O17 89.9(8) . .
O10 W2 O17 155.6(9) . .
O16 W2 O17 84.4(7) . .
O19 W2 O15 161.4(10) . .
O5 W2 O15 66.2(9) . .
O10 W2 O15 64.2(9) . .
O16 W2 O15 90.6(9) . .
O17 W2 O15 93.4(9) . .
O19 W2 O12 157.5(9) . .
O5 W2 O12 92.8(9) . .
O10 W2 O12 93.6(9) . .
O16 W2 O12 63.7(8) . .
O17 W2 O12 62.0(8) . .
O15 W2 O12 40.9(9) . .
O20 W3 O17 100.8(9) . .
O20 W3 O9 102.6(9) . .
O17 W3 O9 87.5(8) . .
O20 W3 O18 100.6(10) . .
O17 W3 O18 89.8(8) . .
O9 W3 O18 156.7(9) . .
O20 W3 O2 102.4(9) . .
O17 W3 O2 156.8(9) . .
O9 W3 O2 86.6(8) . .
O18 W3 O2 86.8(8) . .
O20 W3 O1 158.7(9) . 2_665
O17 W3 O1 94.0(9) . 2_665
O9 W3 O1 93.2(8) . 2_665
O18 W3 O1 63.9(9) . 2_665
O2 W3 O1 63.9(9) . 2_665
O20 W3 O12 161.2(9) . .
O17 W3 O12 65.0(8) . .
O9 W3 O12 66.1(8) . .
O18 W3 O12 91.9(9) . .
O2 W3 O12 92.1(8) . .
O1 W3 O12 40.0(8) 2_665 .
O21 W4 O11 102.8(10) . .
O21 W4 O18 100.6(8) . 2_665
O11 W4 O18 89.4(9) . 2_665
O21 W4 O4 100.9(9) . .
O11 W4 O4 90.4(8) . .
O18 W4 O4 158.0(10) 2_665 .
O21 W4 O6 99.9(9) . .
O11 W4 O6 157.2(9) . .
O18 W4 O6 84.6(8) 2_665 .
O4 W4 O6 87.2(9) . .
O21 W4 O8 160.3(9) . .
O11 W4 O8 66.3(9) . .
O18 W4 O8 95.8(9) 2_665 .
O4 W4 O8 64.1(9) . .
O6 W4 O8 92.4(9) . .
O21 W4 O1 155.5(9) . .
O11 W4 O1 94.1(9) . .
O18 W4 O1 61.6(8) 2_665 .
O4 W4 O1 96.4(10) . .
O6 W4 O1 63.7(8) . .
O8 W4 O1 44.1(9) . .
O14 W5 O13 102.7(9) . .
O14 W5 O2 100.9(9) . 2_665
O13 W5 O2 88.3(8) . 2_665
O14 W5 O10 102.7(9) . .
O13 W5 O10 89.3(8) . .
O2 W5 O10 156.2(9) 2_665 .
O14 W5 O6 100.9(9) . .
O13 W5 O6 156.4(9) . .
O2 W5 O6 85.6(8) 2_665 .
O10 W5 O6 87.2(8) . .
O14 W5 O15 160.8(9) . .
O13 W5 O15 65.4(9) . .
O2 W5 O15 94.0(9) 2_665 .
O10 W5 O15 63.6(9) . .
O6 W5 O15 92.2(10) . .
O14 W5 O1 155.2(8) . .
O13 W5 O1 94.2(9) . .
O2 W5 O1 61.2(9) 2_665 .
O10 W5 O1 95.4(9) . .
O6 W5 O1 62.9(9) . .
O15 W5 O1 44.0(9) . .
O5 W6 O13 87.6(8) . .
O5 W6 O11 89.5(9) . 2_665
O13 W6 O11 157.4(9) . 2_665
O5 W6 O7 158.2(9) . 2_665
O13 W6 O7 88.4(8) . 2_665
O11 W6 O7 86.0(8) 2_665 2_665
O5 W6 O3 97.7(6) . .
O13 W6 O3 103.1(6) . .
O11 W6 O3 99.5(7) 2_665 .
O7 W6 O3 104.0(7) 2_665 .
O5 W6 O15 64.1(9) . .
O13 W6 O15 63.6(8) . .
O11 W6 O15 95.1(10) 2_665 .
O7 W6 O15 95.1(10) 2_665 .
O3 W6 O15 156.6(7) . .
O5 W6 O8 97.2(9) . 2_665
O13 W6 O8 94.0(9) . 2_665
O11 W6 O8 64.1(8) 2_665 2_665
O7 W6 O8 61.7(9) 2_665 2_665
O3 W6 O8 157.6(6) . 2_665
O15 W6 O8 45.5(9) . 2_665
N7 Ag1 N9 176.8(8) . .
O20 Ag2 O20 180.0(9) 2_656 .
O20 Ag2 O1W 84.5(8) 2_656 .
O20 Ag2 O1W 95.5(8) . .
O20 Ag2 O1W 95.5(8) 2_656 2_656
O20 Ag2 O1W 84.5(8) . 2_656
O1W Ag2 O1W 180.0(13) . 2_656
O20 Ag2 N5 89.9(7) 2_656 2_656
O20 Ag2 N5 90.1(7) . 2_656
O1W Ag2 N5 84.2(8) . 2_656
O1W Ag2 N5 95.8(8) 2_656 2_656
O20 Ag2 N5 90.1(7) 2_656 .
O20 Ag2 N5 89.9(7) . .
O1W Ag2 N5 95.8(8) . .
O1W Ag2 N5 84.2(8) 2_656 .
N5 Ag2 N5 180.0(4) 2_656 .
N2 Ag3 N11 172.1(9) 2_754 .
O12 P1 O12 180.000(2) . 2_665
O12 P1 O1 66.0(13) . 2_665
O12 P1 O1 114.0(13) 2_665 2_665
O12 P1 O1 114.0(13) . .
O12 P1 O1 66.0(13) 2_665 .
O1 P1 O1 180(3) 2_665 .
O12 P1 O8 69.9(13) . .
O12 P1 O8 110.1(13) 2_665 .
O1 P1 O8 108.0(13) 2_665 .
O1 P1 O8 72.0(13) . .
O12 P1 O8 110.1(13) . 2_665
O12 P1 O8 69.9(13) 2_665 2_665
O1 P1 O8 72.0(13) 2_665 2_665
O1 P1 O8 108.0(13) . 2_665
O8 P1 O8 180.000(3) . 2_665
O12 P1 O15 68.5(14) . .
O12 P1 O15 111.5(14) 2_665 .
O1 P1 O15 108.1(14) 2_665 .
O1 P1 O15 71.9(14) . .
O8 P1 O15 104.7(14) . .
O8 P1 O15 75.3(14) 2_665 .
O12 P1 O15 111.5(14) . 2_665
O12 P1 O15 68.5(14) 2_665 2_665
O1 P1 O15 71.9(14) 2_665 2_665
O1 P1 O15 108.1(14) . 2_665
O8 P1 O15 75.3(14) . 2_665
O8 P1 O15 104.7(14) 2_665 2_665
O15 P1 O15 180.000(3) . 2_665
P1 O1 O12 54.4(11) . 2_665
P1 O1 W3 126.5(14) . 2_665
O12 O1 W3 72.1(12) 2_665 2_665
P1 O1 W4 121.0(13) . .
O12 O1 W4 131.7(16) 2_665 .
W3 O1 W4 94.4(9) 2_665 .
P1 O1 W5 120.0(13) . .
O12 O1 W5 133.1(16) 2_665 .
W3 O1 W5 93.8(9) 2_665 .
W4 O1 W5 92.9(9) . .
W5 O2 W3 140.6(12) 2_665 .
Cu1 O3 W6 0.00(11) 2_565 2_565
Cu1 O3 W6 180.00(12) 2_565 .
W6 O3 W6 180.00(12) 2_565 .
W1 O4 W4 134.8(13) . .
W2 O5 W6 137.6(11) . .
W5 O6 W4 140.3(11) . .
W1 O7 Cu1 139.9(13) . 2_665
W1 O7 W6 139.9(13) . 2_665
Cu1 O7 W6 0.00(10) 2_665 2_665
P1 O8 O12 52.4(11) . .
P1 O8 W1 127.8(14) . .
O12 O8 W1 75.4(12) . .
P1 O8 W4 122.8(14) . .
O12 O8 W4 136.3(16) . .
W1 O8 W4 94.3(9) . .
P1 O8 W6 118.9(14) . 2_665
O12 O8 W6 131.3(15) . 2_665
W1 O8 W6 92.8(9) . 2_665
W4 O8 W6 90.9(9) . 2_665
W3 O9 W1 140.2(10) . .
W2 O10 W5 136.8(12) . .
W4 O11 Cu1 138.5(11) . 2_665
W4 O11 W6 138.5(11) . 2_665
Cu1 O11 W6 0.00(10) 2_665 2_665
P1 O12 O1 59.5(12) . 2_665
P1 O12 O15 58.8(12) . .
O1 O12 O15 97.8(17) 2_665 .
P1 O12 O8 57.6(12) . .
O1 O12 O8 96.2(17) 2_665 .
O15 O12 O8 92.2(17) . .
P1 O12 W3 127.3(13) . .
O1 O12 W3 67.9(11) 2_665 .
O15 O12 W3 134.8(15) . .
O8 O12 W3 130.7(15) . .
P1 O12 W2 124.9(12) . .
O1 O12 W2 132.6(15) 2_665 .
O15 O12 W2 66.1(12) . .
O8 O12 W2 127.1(14) . .
W3 O12 W2 91.8(7) . .
W5 O13 W6 138.8(10) . .
P1 O15 O12 52.7(12) . .
P1 O15 W2 125.7(15) . .
O12 O15 W2 73.1(12) . .
P1 O15 W5 124.1(15) . .
O12 O15 W5 137.3(17) . .
W2 O15 W5 94.1(10) . .
P1 O15 W6 120.3(15) . .
O12 O15 W6 128.3(16) . .
W2 O15 W6 91.8(10) . .
W5 O15 W6 91.8(10) . .
W1 O16 W2 141.6(11) . .
W3 O17 W2 140.9(11) . .
W3 O18 W4 139.8(12) . 2_665
W3 O20 Ag2 157.5(12) . .
N2 C2 N12 118(3) . .
N2 C2 H2A 121.1 . .
N12 C2 H2A 121.1 . .
N4 C4 C7 114(2) . .
N4 C4 H4A 108.9 . .
C7 C4 H4A 108.9 . .
N4 C4 H4B 108.9 . .
C7 C4 H4B 108.9 . .
H4A C4 H4B 107.7 . .
N9 C6 N6 107(2) . .
N9 C6 H6A 126.7 . .
N6 C6 H6A 126.7 . .
C4 C7 C8 114(2) . .
C4 C7 H7A 108.7 . .
C8 C7 H7A 108.7 . .
C4 C7 H7B 108.7 . .
C8 C7 H7B 108.7 . .
H7A C7 H7B 107.6 . .
N8 C8 C7 113(2) . .
N8 C8 H8A 109.1 . .
C7 C8 H8A 109.1 . .
N8 C8 H8B 109.1 . .
C7 C8 H8B 109.1 . .
H8A C8 H8B 107.8 . .
N5 C9 N9 115(2) . .
N5 C9 H9A 122.3 . .
N9 C9 H9A 122.3 . .
N8 C10 N7 110(2) . .
N8 C10 H10A 124.8 . .
N7 C10 H10A 124.8 . .
N6 C11 C13 110(2) . .
N6 C11 H11A 109.6 . .
C13 C11 H11A 109.6 . .
N6 C11 H11B 109.6 . .
C13 C11 H11B 109.6 . .
H11A C11 H11B 108.1 . .
N7 C12 N3 112(2) . .
N7 C12 H12A 124.1 . .
N3 C12 H12A 124.1 . .
C11 C13 C14 119(2) . .
C11 C13 H13A 107.7 . .
C14 C13 H13A 107.7 . .
C11 C13 H13B 107.7 . .
C14 C13 H13B 107.7 . .
H13A C13 H13B 107.1 . .
N10 C14 C13 115(2) . .
N10 C14 H14A 108.6 . .
C13 C14 H14A 108.6 . .
N10 C14 H14B 108.6 . .
C13 C14 H14B 108.6 . .
H14A C14 H14B 107.6 . .
C3 N11 C5 108.0 . .
C3 N11 Ag3 122.0(10) . .
C5 N11 Ag3 129.9(10) . .
N1 C3 N11 108.0 . .
N1 C3 H3A 126.0 . .
N11 C3 H3A 126.0 . .
C3 N1 N4 108.0 . .
C5 N4 N1 108.0 . .
C5 N4 C4 132.0(16) . .
N1 N4 C4 119.7(16) . .
N4 C5 N11 108.0 . .
N4 C5 H5A 126.0 . .
N11 C5 H5A 126.0 . .
N8 N3 C12 101.1(19) . .
C9 N5 N6 102(2) . .
C9 N5 Ag2 118.1(17) . .
N6 N5 Ag2 135.6(15) . .
C6 N6 N5 110(2) . .
C6 N6 C11 126(2) . .
N5 N6 C11 123.5(19) . .
C10 N7 C12 104(2) . .
C10 N7 Ag1 129.7(18) . .
C12 N7 Ag1 125.4(17) . .
C10 N8 N3 113(2) . .
C10 N8 C8 127(2) . .
N3 N8 C8 121(2) . .
C9 N9 C6 105(2) . .
C9 N9 Ag1 126.8(18) . .
C6 N9 Ag1 127.4(17) . .
C1 N10 N12 112(2) . .
C1 N10 C14 127(2) . .
N12 N10 C14 120(2) . .
C2 N12 N10 100(2) . .
C2 N2 C1 102(3) . .
C2 N2 Ag3 133(2) . 2_754
C1 N2 Ag3 125(2) . 2_754
N10 C1 N2 108(2) . .
N10 C1 H1A 125.8 . .
N2 C1 H1A 125.8 . .

loop_
_geom_bond_atom_site_label_1
_geom_bond_atom_site_label_2
_geom_bond_distance
_geom_bond_site_symmetry_2
W1 O22 1.661(17) .
W1 O7 1.858(19) .
W1 O9 1.900(16) .
W1 O4 1.910(19) .
W1 O16 1.913(18) .
W1 O8 2.38(3) .
W2 O19 1.659(17) .
W2 O5 1.851(19) .
W2 O10 1.884(19) .
W2 O16 1.942(18) .
W2 O17 1.959(18) .
W2 O15 2.41(3) .
W2 O12 2.52(2) .
W3 O20 1.674(18) .
W3 O17 1.827(18) .
W3 O9 1.883(17) .
W3 O18 1.88(2) .
W3 O2 1.90(2) .
W3 O1 2.38(3) 2_665
W3 O12 2.45(2) .
W4 O21 1.662(17) .
W4 O11 1.859(19) .
W4 O18 1.91(2) 2_665
W4 O4 1.92(2) .
W4 O6 1.92(2) .
W4 O8 2.43(3) .
W4 O1 2.47(3) .
W5 O14 1.684(16) .
W5 O13 1.845(18) .
W5 O2 1.90(2) 2_665
W5 O10 1.92(2) .
W5 O6 1.917(18) .
W5 O15 2.42(3) .
W5 O1 2.51(3) .
W6 O5 1.91(2) .
W6 O13 1.907(19) .
W6 O11 1.906(18) 2_665
W6 O7 1.92(2) 2_665
W6 O3 1.9245(16) .
W6 O15 2.47(3) .
W6 O8 2.51(3) 2_665
Ag1 N7 2.12(2) .
Ag1 N9 2.154(18) .
Ag2 O20 2.420(18) 2_656
Ag2 O20 2.420(19) .
Ag2 O1W 2.59(3) .
Ag2 O1W 2.59(3) 2_656
Ag2 N5 2.63(2) 2_656
Ag2 N5 2.63(2) .
Ag3 N2 2.11(2) 2_754
Ag3 N11 2.119(17) .
P1 O12 1.47(2) .
P1 O12 1.47(2) 2_665
P1 O1 1.56(3) 2_665
P1 O1 1.56(3) .
P1 O8 1.57(3) .
P1 O8 1.57(3) 2_665
P1 O15 1.59(3) .
P1 O15 1.59(3) 2_665
O1 O12 1.66(3) 2_665
O1 W3 2.38(3) 2_665
O2 W5 1.90(2) 2_665
O3 Cu1 1.9245(16) 2_565
O3 W6 1.9245(16) 2_565
O7 Cu1 1.92(2) 2_665
O7 W6 1.92(2) 2_665
O8 O12 1.75(3) .
O8 W6 2.51(3) 2_665
O11 Cu1 1.906(18) 2_665
O11 W6 1.906(18) 2_665
O12 O1 1.66(3) 2_665
O12 O15 1.72(4) .
O18 W4 1.91(2) 2_665
C2 N2 1.30(4) .
C2 N12 1.31(4) .
C2 H2A 0.9300 .
C4 N4 1.48(3) .
C4 C7 1.48(4) .
C4 H4A 0.9700 .
C4 H4B 0.9700 .
C6 N9 1.35(3) .
C6 N6 1.35(3) .
C6 H6A 0.9300 .
C7 C8 1.53(4) .
C7 H7A 0.9700 .
C7 H7B 0.9700 .
C8 N8 1.50(3) .
C8 H8A 0.9700 .
C8 H8B 0.9700 .
C9 N5 1.29(3) .
C9 N9 1.31(3) .
C9 H9A 0.9300 .
C10 N8 1.28(3) .
C10 N7 1.31(3) .
C10 H10A 0.9300 .
C11 N6 1.48(3) .
C11 C13 1.50(3) .
C11 H11A 0.9700 .
C11 H11B 0.9700 .
C12 N7 1.35(3) .
C12 N3 1.37(3) .
C12 H12A 0.9300 .
C13 C14 1.53(3) .
C13 H13A 0.9700 .
C13 H13B 0.9700 .
C14 N10 1.49(3) .
C14 H14A 0.9700 .
C14 H14B 0.9700 .
N11 C3 1.321(13) .
N11 C5 1.321(13) .
C3 N1 1.321(13) .
C3 H3A 0.9300 .
N1 N4 1.321(13) .
N4 C5 1.321(13) .
C5 H5A 0.9300 .
N3 N8 1.33(3) .
N5 N6 1.38(3) .
N10 C1 1.32(3) .
N10 N12 1.34(3) .
N2 C1 1.34(3) .
N2 Ag3 2.11(2) 2_754
C1 H1A 0.9300 .
